data_2216060
loop_
_publ_author_name
'Zhou, Guanghua'
'An, Yue'
'Han, Jing'
'Ge, Maofa'
'Xing, Yongheng'

_publ_section_title
;
 Methyl 5-phenyl-1<i>H</i>-pyrazole-3-carboxylate
;
_journal_coeditor_code LX2019
_journal_issue 11
_journal_name_full 'Acta Crystallographica Section E'
_journal_page_first o4474
_journal_page_last o4474
_journal_paper_doi 10.1107/S1600536807052452
_journal_volume 63
_journal_year 2007
_chemical_formula_iupac 'C11 H10 N2 O2'
_chemical_formula_moiety 'C11 H10 N2 O2'
_chemical_formula_sum 'C11 H10 N2 O2'
_chemical_formula_weight 202.21
_chemical_melting_point 185.7(2)
_chemical_name_systematic
;
Methyl 5-phenyl-1<i>H</i>-pyrazole-3-carboxylate
;
_space_group_IT_number 15
_symmetry_cell_setting monoclinic
_symmetry_space_group_name_Hall '-C 2yc'
_symmetry_space_group_name_H-M 'C 1 2/c 1'
_atom_sites_solution_hydrogens geom
_atom_sites_solution_primary direct
_atom_sites_solution_secondary difmap
_audit_creation_method SHELXL-97
_cell_angle_alpha 90.00
_cell_angle_beta 122.933(2)
_cell_angle_gamma 90.00
_cell_formula_units_Z 8
_cell_length_a 24.540(6)
_cell_length_b 5.9800(10)
_cell_length_c 16.387(4)
_cell_measurement_reflns_used 2416
_cell_measurement_temperature 293(2)
_cell_measurement_theta_max 28.97
_cell_measurement_theta_min 2.51
_cell_volume 2018.3(8)
_computing_cell_refinement 'XSCANS (Siemens, 1996)'
_computing_data_collection 'XSCANS (Siemens, 1996)'
_computing_data_reduction 'SHELXTL (Sheldrick, 1997a)'
_computing_molecular_graphics 'SHELXTL (Sheldrick, 1997a) and DIAMOND (Brandenburg, 1998)'
_computing_publication_material 'SHELXTL (Sheldrick, 1997a)'
_computing_structure_refinement 'SHELXL97 (Sheldrick, 1997b)'
_computing_structure_solution 'SHELXS97 (Sheldrick, 1997b)'
_diffrn_ambient_temperature 293(2)
_diffrn_detector_area_resol_mean 10.0
_diffrn_measured_fraction_theta_full 0.988
_diffrn_measured_fraction_theta_max 0.988
_diffrn_measurement_device_type 'Bruker P4'
_diffrn_measurement_method \w
_diffrn_radiation_monochromator graphite
_diffrn_radiation_source 'fine-focus sealed tube'
_diffrn_radiation_type MoK\a
_diffrn_radiation_wavelength 0.71073
_diffrn_reflns_av_R_equivalents 0.0223
_diffrn_reflns_av_sigmaI/netI 0.0270
_diffrn_reflns_limit_h_max 31
_diffrn_reflns_limit_h_min -31
_diffrn_reflns_limit_k_max 5
_diffrn_reflns_limit_k_min -7
_diffrn_reflns_limit_l_max 20
_diffrn_reflns_limit_l_min -20
_diffrn_reflns_number 5591
_diffrn_reflns_theta_full 27.00
_diffrn_reflns_theta_max 27.00
_diffrn_reflns_theta_min 2.51
_diffrn_standards_number 0
_exptl_absorpt_coefficient_mu 0.094
_exptl_absorpt_correction_type none
_exptl_crystal_colour colorless
_exptl_crystal_density_diffrn 1.331
_exptl_crystal_density_method 'not measured'
_exptl_crystal_description rhombic
_exptl_crystal_F_000 848
_exptl_crystal_size_max 0.20
_exptl_crystal_size_mid 0.15
_exptl_crystal_size_min 0.05
_refine_diff_density_max 0.209
_refine_diff_density_min -0.216
_refine_ls_extinction_method none
_refine_ls_goodness_of_fit_ref 1.049
_refine_ls_hydrogen_treatment constr
_refine_ls_matrix_type full
_refine_ls_number_parameters 136
_refine_ls_number_reflns 2185
_refine_ls_number_restraints 0
_refine_ls_restrained_S_all 1.049
_refine_ls_R_factor_all 0.0616
_refine_ls_R_factor_gt 0.0436
_refine_ls_shift/su_max 0.000
_refine_ls_shift/su_mean 0.000
_refine_ls_structure_factor_coef Fsqd
_refine_ls_weighting_details 'calc w=1/[\s^2^(Fo^2^)+(0.0548P)^2^+0.752P] where P=(Fo^2^+2Fc^2^)/3'
_refine_ls_weighting_scheme calc
_refine_ls_wR_factor_gt 0.1079
_refine_ls_wR_factor_ref 0.1197
_reflns_number_gt 1612
_reflns_number_total 2185
_reflns_threshold_expression I>2\s(I)
_cod_data_source_file lx2019.cif
_cod_data_source_block I
_cod_depositor_comments
;
The following automatic conversions were performed:
'_symmetry_cell_setting' value 'Monoclinic' changed to 'monoclinic'
according to '/home/saulius/struct/CIF-dictionaries/cif_core.dic'
dictionary named 'cif_core.dic' version 2.4.1 from 2010-06-29.

Automatic conversion script
Id: cif_fix_enum 1527 2010-12-29 10:47:43Z saulius 

The following automatic conversions were performed:

'_chemical_melting_point' value '185.5-185.9' was changed to
'185.7(2)' - the average value was taken and precision was estimated.

Automatic conversion script
Id: cif_fix_values 1646 2011-03-28 12:23:43Z adriana 

The following automatic conversions were performed:

'_chemical_melting_point' value '185.5-185.9' was changed to
'185.7(2)' - the average value was taken and precision was
estimated.

'_symmetry_cell_setting' value 'Monoclinic' changed to
'monoclinic' according to
/home/saulius/struct/CIF-dictionaries/cif_core.dic dictionary named
'cif_core.dic' version 2.4.1 from 2010-06-29.

Automatic conversion script
Id: cif_fix_values 1715 2011-07-08 13:25:40Z adriana 
;
_cod_original_sg_symbol_Hall -c_2yc
_cod_original_sg_symbol_H-M 'C 2/c'
_cod_database_code 2216060
_cod_database_fobs_code 2216060

loop_
_symmetry_equiv_pos_as_xyz
'x, y, z'
'-x, y, -z+1/2'
'x+1/2, y+1/2, z'
'-x+1/2, y+1/2, -z+1/2'
'-x, -y, -z'
'x, -y, z-1/2'
'-x+1/2, -y+1/2, -z'
'x+1/2, -y+1/2, z-1/2'

loop_
_atom_site_type_symbol
_atom_site_label
_atom_site_fract_x
_atom_site_fract_y
_atom_site_fract_z
_atom_site_U_iso_or_equiv
_atom_site_adp_type
_atom_site_calc_flag
_atom_site_refinement_flags
_atom_site_occupancy
C C1 0.17604(8) -0.1789(3) 0.03661(12) 0.0476(4) Uani d . 1
H H1 0.2185 -0.1488 0.0870 0.057 Uiso calc R 1
C C2 0.16326(10) -0.3570(3) -0.02517(13) 0.0580(5) Uani d . 1
H H2 0.1973 -0.4456 -0.0162 0.070 Uiso calc R 1
C C3 0.10077(10) -0.4042(3) -0.09971(14) 0.0594(5) Uani d . 1
H H3 0.0924 -0.5242 -0.1410 0.071 Uiso calc R 1
C C4 0.05089(9) -0.2733(3) -0.11276(13) 0.0563(5) Uani d . 1
H H4 0.0085 -0.3054 -0.1631 0.068 Uiso calc R 1
C C5 0.06269(8) -0.0947(3) -0.05225(11) 0.0471(4) Uani d . 1
H H5 0.0283 -0.0069 -0.0623 0.057 Uiso calc R 1
C C6 0.12571(7) -0.0444(3) 0.02380(10) 0.0365(4) Uani d . 1
C C7 0.13661(7) 0.1465(3) 0.08722(10) 0.0349(3) Uani d . 1
C C8 0.09485(7) 0.3081(3) 0.08165(10) 0.0373(4) Uani d . 1
H H8 0.0508 0.3221 0.0345 0.045 Uiso calc R 1
C C9 0.13253(7) 0.4464(3) 0.16157(10) 0.0358(4) Uani d . 1
C C10 0.11091(8) 0.6429(3) 0.19061(11) 0.0398(4) Uani d . 1
C C11 0.14358(11) 0.9382(3) 0.30373(15) 0.0663(6) Uani d . 1
H H11A 0.1821 0.9962 0.3604 0.099 Uiso calc R 1
H H11B 0.1126 0.8983 0.3198 0.099 Uiso calc R 1
H H11C 0.1252 1.0502 0.2537 0.099 Uiso calc R 1
N N1 0.19519(6) 0.1955(2) 0.16806(9) 0.0405(3) Uani d . 1
H H1N 0.2296 0.1177 0.1872 0.049 Uiso calc R 1
N N2 0.19433(6) 0.3774(2) 0.21536(9) 0.0413(3) Uani d . 1
O O1 0.05575(6) 0.7053(2) 0.14871(10) 0.0640(4) Uani d . 1
O O2 0.15988(6) 0.7429(2) 0.26949(8) 0.0522(3) Uani d . 1

loop_
_atom_site_aniso_label
_atom_site_aniso_U_11
_atom_site_aniso_U_22
_atom_site_aniso_U_33
_atom_site_aniso_U_12
_atom_site_aniso_U_13
_atom_site_aniso_U_23
C1 0.0431(9) 0.0528(11) 0.0442(9) 0.0067(8) 0.0219(8) -0.0001(8)
C2 0.0669(13) 0.0531(11) 0.0609(11) 0.0143(9) 0.0392(10) 0.0002(9)
C3 0.0805(14) 0.0510(11) 0.0535(11) -0.0026(10) 0.0409(11) -0.0100(9)
C4 0.0554(11) 0.0605(12) 0.0454(9) -0.0107(9) 0.0225(8) -0.0135(9)
C5 0.0383(9) 0.0530(10) 0.0430(9) -0.0004(8) 0.0176(7) -0.0066(8)
C6 0.0374(8) 0.0391(8) 0.0326(7) 0.0008(6) 0.0188(7) 0.0036(6)
C7 0.0292(7) 0.0378(8) 0.0328(7) -0.0017(6) 0.0138(6) 0.0023(6)
C8 0.0254(7) 0.0401(9) 0.0361(8) 0.0004(6) 0.0100(6) 0.0011(6)
C9 0.0296(8) 0.0363(8) 0.0371(8) -0.0011(6) 0.0152(6) 0.0030(6)
C10 0.0383(9) 0.0364(9) 0.0426(8) -0.0022(7) 0.0207(7) 0.0010(7)
C11 0.0917(16) 0.0487(12) 0.0713(13) -0.0093(10) 0.0526(12) -0.0182(10)
N1 0.0269(7) 0.0431(8) 0.0414(7) 0.0048(5) 0.0121(6) -0.0022(6)
N2 0.0322(7) 0.0402(7) 0.0412(7) 0.0002(6) 0.0132(6) -0.0041(6)
O1 0.0428(7) 0.0590(8) 0.0755(9) 0.0109(6) 0.0227(7) -0.0104(7)
O2 0.0491(7) 0.0479(7) 0.0538(7) -0.0055(5) 0.0242(6) -0.0153(6)

loop_
_atom_type_symbol
_atom_type_description
_atom_type_scat_dispersion_real
_atom_type_scat_dispersion_imag
_atom_type_scat_source
C C 0.0033 0.0016 'International Tables Vol C Tables 4.2.6.8 and 6.1.1.4'
H H 0.0000 0.0000 'International Tables Vol C Tables 4.2.6.8 and 6.1.1.4'
N N 0.0061 0.0033 'International Tables Vol C Tables 4.2.6.8 and 6.1.1.4'
O O 0.0106 0.0060 'International Tables Vol C Tables 4.2.6.8 and 6.1.1.4'

loop_
_geom_angle_atom_site_label_1
_geom_angle_atom_site_label_2
_geom_angle_atom_site_label_3
_geom_angle
C2 C1 C6 120.36(16)
C2 C1 H1 119.8
C6 C1 H1 119.8
C3 C2 C1 120.56(17)
C3 C2 H2 119.7
C1 C2 H2 119.7
C4 C3 C2 119.54(17)
C4 C3 H3 120.2
C2 C3 H3 120.2
C3 C4 C5 120.74(17)
C3 C4 H4 119.6
C5 C4 H4 119.6
C4 C5 C6 120.56(16)
C4 C5 H5 119.7
C6 C5 H5 119.7
C1 C6 C5 118.25(15)
C1 C6 C7 122.54(14)
C5 C6 C7 119.21(14)
N1 C7 C8 105.59(13)
N1 C7 C6 123.29(13)
C8 C7 C6 131.11(13)
C7 C8 C9 105.38(13)
C7 C8 H8 127.3
C9 C8 H8 127.3
N2 C9 C8 111.80(13)
N2 C9 C10 120.80(13)
C8 C9 C10 127.38(14)
O1 C10 O2 123.87(15)
O1 C10 C9 123.93(14)
O2 C10 C9 112.21(13)
O2 C11 H11A 109.5
O2 C11 H11B 109.5
H11A C11 H11B 109.5
O2 C11 H11C 109.5
H11A C11 H11C 109.5
H11B C11 H11C 109.5
N2 N1 C7 113.48(12)
N2 N1 H1N 123.3
C7 N1 H1N 123.3
C9 N2 N1 103.74(12)
C10 O2 C11 116.42(14)

loop_
_geom_bond_atom_site_label_1
_geom_bond_atom_site_label_2
_geom_bond_distance
C1 C2 1.383(2)
C1 C6 1.391(2)
C1 H1 0.9300
C2 C3 1.374(3)
C2 H2 0.9300
C3 C4 1.368(3)
C3 H3 0.9300
C4 C5 1.377(2)
C4 H4 0.9300
C5 C6 1.393(2)
C5 H5 0.9300
C6 C7 1.467(2)
C7 N1 1.355(2)
C7 C8 1.375(2)
C8 C9 1.392(2)
C8 H8 0.9300
C9 N2 1.339(2)
C9 C10 1.471(2)
C10 O1 1.197(2)
C10 O2 1.336(2)
C11 O2 1.443(2)
C11 H11A 0.9600
C11 H11B 0.9600
C11 H11C 0.9600
N1 N2 1.342(2)
N1 H1N 0.8600

loop_
_geom_hbond_atom_site_label_D
_geom_hbond_atom_site_label_H
_geom_hbond_atom_site_label_A
_geom_hbond_site_symmetry_A
_geom_hbond_distance_DH
_geom_hbond_distance_HA
_geom_hbond_distance_DA
_geom_hbond_angle_DHA
N1 H1N N2 4_545 0.86 2.20 2.998(2) 153.4
N1 H1N O2 4_545 0.86 2.52 3.134(2) 129.5
C5 H5 O1 5_565 0.93 2.52 3.372(2) 153.0

loop_
_geom_torsion_atom_site_label_1
_geom_torsion_atom_site_label_2
_geom_torsion_atom_site_label_3
_geom_torsion_atom_site_label_4
_geom_torsion
C6 C1 C2 C3 -0.3(3)
C1 C2 C3 C4 0.1(3)
C2 C3 C4 C5 0.2(3)
C3 C4 C5 C6 -0.3(3)
C2 C1 C6 C5 0.2(2)
C2 C1 C6 C7 -179.99(15)
C4 C5 C6 C1 0.1(2)
C4 C5 C6 C7 -179.73(15)
C1 C6 C7 N1 -6.1(2)
C5 C6 C7 N1 173.74(14)
C1 C6 C7 C8 173.71(16)
C5 C6 C7 C8 -6.5(2)
N1 C7 C8 C9 0.19(16)
C6 C7 C8 C9 -179.64(15)
C7 C8 C9 N2 -0.41(18)
C7 C8 C9 C10 -178.60(15)
N2 C9 C10 O1 -175.69(16)
C8 C9 C10 O1 2.4(3)
N2 C9 C10 O2 4.0(2)
C8 C9 C10 O2 -178.00(14)
C8 C7 N1 N2 0.08(17)
C6 C7 N1 N2 179.93(13)
C8 C9 N2 N1 0.45(17)
C10 C9 N2 N1 178.78(13)
C7 N1 N2 C9 -0.33(17)
O1 C10 O2 C11 -0.4(2)
C9 C10 O2 C11 179.90(14)

loop_
_cod_related_entry_id
_cod_related_entry_database
_cod_related_entry_code
1 ChemSpider 559576
